data_2102508
loop_
_publ_author_name
'Sakai, Ken'
'Konno, Yosuke'
'Takayama, Noboru'
'Takahashi, Satoru'

_publ_section_title
;
 First bent form for the hydroxo-bridged
 <i>cis</i>-diammineplatinum(II) dimer
 [Pt~2~(NH~3~)~4~(\m-OH)~2~](ClO~4~)~2~
;
_journal_issue 3
_journal_name_full 'Acta Crystallographica Section B'
_journal_page_first 255
_journal_page_last 262
_journal_paper_doi 10.1107/S0108768104004513
_journal_volume 60
_journal_year 2004
_chemical_formula_iupac 'Cl2 H14 N4 O10 Pt2'
_chemical_formula_moiety 'H14 N4 O2 Pt2 2+, 2(Cl O4 -)'
_chemical_formula_sum 'Cl2 H14 N4 O10 Pt2'
_chemical_formula_weight 691.23
_chemical_name_systematic
;
Di-\m-hydroxobis[cis-diammineplatinum(II)] bis(perchlorate)
;
_space_group_IT_number 19
_symmetry_cell_setting orthorhombic
_symmetry_space_group_name_Hall 'P 2ac 2ab'
_symmetry_space_group_name_H-M 'P 21 21 21'
_atom_sites_solution_hydrogens geom
_atom_sites_solution_primary direct
_atom_sites_solution_secondary difmap
_cell_angle_alpha 90.00
_cell_angle_beta 90.00
_cell_angle_gamma 90.00
_cell_formula_units_Z 4
_cell_length_a 7.3422(4)
_cell_length_b 12.9876(7)
_cell_length_c 13.9429(8)
_cell_measurement_reflns_used 4531
_cell_measurement_temperature 296(2)
_cell_measurement_theta_max 28.08
_cell_measurement_theta_min 2.92
_cell_volume 1329.56(13)
_computing_cell_refinement 'SAINT (Bruker, 2001)'
_computing_data_collection 'SMART (Bruker, 2001)'
_computing_data_reduction SAINT
_computing_molecular_graphics 'KENX (Sakai, 2002)'
_computing_publication_material
;
SHELXL97, TEXSAN (Molecular Structure Corporation, 2001),
KENX, and ORTEP (Johnson, 1976)
;
_computing_structure_refinement 'SHELXL97 (Sheldrick, 1997)'
_computing_structure_solution 'SHELXS97 (Sheldrick, 1997)'
_diffrn_ambient_temperature 296(2)
_diffrn_detector_area_resol_mean 8.366
_diffrn_measured_fraction_theta_full 0.996
_diffrn_measured_fraction_theta_max 0.996
_diffrn_measurement_device 'Bruker SMART APEX CCD area detector'
_diffrn_measurement_method \w
_diffrn_radiation_monochromator graphite
_diffrn_radiation_source 'fine-focus sealed tube'
_diffrn_radiation_type MoK\a
_diffrn_radiation_wavelength 0.71073
_diffrn_reflns_av_R_equivalents 0.0397
_diffrn_reflns_av_sigmaI/netI 0.0537
_diffrn_reflns_limit_h_max 9
_diffrn_reflns_limit_h_min -9
_diffrn_reflns_limit_k_max 12
_diffrn_reflns_limit_k_min -16
_diffrn_reflns_limit_l_max 17
_diffrn_reflns_limit_l_min -15
_diffrn_reflns_number 7867
_diffrn_reflns_theta_full 27.10
_diffrn_reflns_theta_max 27.10
_diffrn_reflns_theta_min 2.92
_diffrn_standards_decay_% 'none, variation 0.435'
_diffrn_standards_interval_time 330
_diffrn_standards_number 134
_exptl_absorpt_coefficient_mu 21.471
_exptl_absorpt_correction_T_max 0.264
_exptl_absorpt_correction_T_min 0.069
_exptl_absorpt_correction_type multi-scan
_exptl_absorpt_process_details '(SADABS; Sheldrick, 1996)'
_exptl_crystal_colour 'pale yellow'
_exptl_crystal_density_diffrn 3.453
_exptl_crystal_description needle
_exptl_crystal_F_000 1248
_exptl_crystal_size_max 0.2
_exptl_crystal_size_mid 0.096
_exptl_crystal_size_min 0.062
_refine_diff_density_max 1.207
_refine_diff_density_min -1.231
_refine_ls_abs_structure_details 'Flack (1983), 1361 Friedel pairs'
_refine_ls_abs_structure_Flack 0.012(12)
_refine_ls_extinction_coef 0.00081(8)
_refine_ls_extinction_expression Fc^*^=kFc[1+0.001xFc^2^\l^3^/sin(2\q)]^-1/4^
_refine_ls_extinction_method SHELXL
_refine_ls_goodness_of_fit_ref 0.977
_refine_ls_hydrogen_treatment constr
_refine_ls_matrix_type full
_refine_ls_number_parameters 168
_refine_ls_number_reflns 2898
_refine_ls_number_restraints 0
_refine_ls_restrained_S_all 0.977
_refine_ls_R_factor_all 0.0264
_refine_ls_R_factor_gt 0.0238
_refine_ls_shift/su_max 0.000
_refine_ls_shift/su_mean 0.000
_refine_ls_structure_factor_coef Fsqd
_refine_ls_weighting_details 'calc w=1/[\s^2^(Fo^2^)] where P=(Fo^2^+2Fc^2^)/3'
_refine_ls_weighting_scheme calc
_refine_ls_wR_factor_gt 0.0551
_refine_ls_wR_factor_ref 0.0562
_reflns_number_gt 2726
_reflns_number_total 2898
_reflns_threshold_expression I>2\s(I)
_cod_data_source_file bm5007.cif
_cod_data_source_block BM5007_rev
_cod_depositor_comments
;
The following automatic conversions were performed:
'_symmetry_cell_setting' value 'Orthorhombic' changed to 'orthorhombic'
according to '/home/saulius/struct/CIF-dictionaries/cif_core.dic'
dictionary named 'cif_core.dic' version 2.4.1 from 2010-06-29.

Automatic conversion script
Id: cif_fix_enum 1527 2010-12-29 10:47:43Z saulius 

The following automatic conversions were performed:

'_symmetry_cell_setting' value 'Orthorhombic' changed to
'orthorhombic' according to
/home/saulius/struct/CIF-dictionaries/cif_core.dic dictionary named
'cif_core.dic' version 2.4.1 from 2010-06-29.

Automatic conversion script
Id: cif_fix_values 1715 2011-07-08 13:25:40Z adriana 
;
_cod_database_code 2102508

loop_
_symmetry_equiv_pos_as_xyz
'x, y, z'
'-x+1/2, -y, z+1/2'
'-x, y+1/2, -z+1/2'
'x+1/2, -y+1/2, -z'

loop_
_atom_site_label
_atom_site_fract_x
_atom_site_fract_y
_atom_site_fract_z
_atom_site_U_iso_or_equiv
_atom_site_adp_type
_atom_site_calc_flag
_atom_site_refinement_flags
_atom_site_occupancy
_atom_site_type_symbol
Pt1 0.87442(5) 0.249357(19) -0.015596(18) 0.01961(8) Uani d . 1 Pt
Pt2 0.87601(4) 0.020626(19) 0.031398(19) 0.01794(8) Uani d . 1 Pt
Cl1 1.0718(3) 0.11488(15) -0.31269(16) 0.0296(5) Uani d . 1 Cl
Cl2 1.0543(3) 0.14878(14) 0.33508(16) 0.0292(4) Uani d . 1 Cl
O1 0.8174(7) 0.1129(4) -0.0827(4) 0.0280(13) Uani d . 1 O
O2 0.8235(7) 0.1571(4) 0.1003(4) 0.0243(13) Uani d . 1 O
O3 1.1636(9) 0.0593(5) -0.3873(5) 0.052(2) Uani d . 1 O
O4 0.9658(9) 0.0408(5) -0.2563(6) 0.0475(17) Uani d . 1 O
O5 1.2023(9) 0.1631(6) -0.2529(6) 0.071(2) Uani d . 1 O
O6 0.9489(8) 0.1907(5) -0.3511(6) 0.061(2) Uani d . 1 O
O7 1.0152(13) 0.2144(5) 0.4129(5) 0.078(3) Uani d . 1 O
O8 1.0798(7) 0.2088(5) 0.2501(5) 0.0407(15) Uani d . 1 O
O9 0.9051(8) 0.0804(5) 0.3221(5) 0.0488(17) Uani d . 1 O
O10 1.2105(10) 0.0890(6) 0.3486(8) 0.088(3) Uani d . 1 O
N1 0.9294(8) 0.3279(5) -0.1379(5) 0.0281(16) Uani d . 1 N
H1A 1.0490 0.3381 -0.1426 0.042 Uiso calc R 1 H
H1B 0.8726 0.3884 -0.1365 0.042 Uiso calc R 1 H
H1C 0.8909 0.2917 -0.1881 0.042 Uiso calc R 1 H
N2 0.9146(10) 0.3792(4) 0.0625(6) 0.036(2) Uani d . 1 N
H2A 1.0332 0.3878 0.0727 0.053 Uiso calc R 1 H
H2B 0.8571 0.3735 0.1185 0.053 Uiso calc R 1 H
H2C 0.8709 0.4331 0.0305 0.053 Uiso calc R 1 H
N3 0.9196(9) -0.1083(4) -0.0491(5) 0.0322(17) Uani d . 1 N
H3A 0.8147 -0.1414 -0.0575 0.048 Uiso calc R 1 H
H3B 0.9982 -0.1492 -0.0190 0.048 Uiso calc R 1 H
H3C 0.9649 -0.0903 -0.1059 0.048 Uiso calc R 1 H
N4 0.9178(9) -0.0607(5) 0.1527(5) 0.0295(17) Uani d . 1 N
H4A 0.8307 -0.1080 0.1589 0.044 Uiso calc R 1 H
H4B 0.9152 -0.0185 0.2030 0.044 Uiso calc R 1 H
H4C 1.0258 -0.0917 0.1498 0.044 Uiso calc R 1 H

loop_
_atom_site_aniso_label
_atom_site_aniso_U_11
_atom_site_aniso_U_22
_atom_site_aniso_U_33
_atom_site_aniso_U_12
_atom_site_aniso_U_13
_atom_site_aniso_U_23
Pt1 0.02276(14) 0.01375(14) 0.02233(15) 0.00010(10) -0.00278(16) -0.00024(11)
Pt2 0.01989(12) 0.01450(13) 0.01942(14) 0.00092(11) 0.00017(15) 0.00038(10)
Cl1 0.0301(10) 0.0272(10) 0.0314(11) 0.0014(7) 0.0021(8) -0.0056(9)
Cl2 0.0413(11) 0.0203(10) 0.0261(11) -0.0039(8) -0.0013(8) -0.0022(8)
O1 0.039(3) 0.020(3) 0.025(3) -0.006(2) -0.005(2) 0.001(2)
O2 0.031(3) 0.022(3) 0.020(3) 0.003(2) 0.001(2) -0.004(2)
O3 0.051(5) 0.050(4) 0.055(5) 0.001(3) 0.024(4) -0.013(4)
O4 0.061(4) 0.039(4) 0.042(4) -0.003(3) 0.018(3) 0.005(3)
O5 0.054(4) 0.072(5) 0.085(6) -0.014(4) -0.024(4) -0.031(5)
O6 0.054(4) 0.034(4) 0.094(6) 0.016(3) 0.005(4) 0.021(4)
O7 0.160(8) 0.033(4) 0.041(4) -0.028(5) 0.016(5) -0.017(4)
O8 0.039(4) 0.050(4) 0.033(3) -0.001(3) 0.004(3) 0.010(3)
O9 0.044(4) 0.051(4) 0.051(4) -0.018(3) 0.013(3) -0.013(3)
O10 0.062(5) 0.055(5) 0.146(9) 0.004(4) -0.005(5) 0.041(6)
N1 0.035(4) 0.018(3) 0.032(4) 0.000(3) -0.004(3) 0.003(3)
N2 0.044(5) 0.017(3) 0.047(5) 0.005(3) -0.007(4) -0.003(3)
N3 0.037(4) 0.024(3) 0.036(4) 0.007(3) -0.004(3) -0.008(3)
N4 0.036(4) 0.024(3) 0.028(4) 0.003(3) 0.005(3) 0.007(3)

loop_
_atom_type_symbol
_atom_type_description
_atom_type_scat_dispersion_real
_atom_type_scat_dispersion_imag
_atom_type_scat_source
N N 0.0061 0.0033 'International Tables Vol C Tables 4.2.6.8 and 6.1.1.4'
H H 0.0000 0.0000 'International Tables Vol C Tables 4.2.6.8 and 6.1.1.4'
O O 0.0106 0.0060 'International Tables Vol C Tables 4.2.6.8 and 6.1.1.4'
Cl Cl 0.1484 0.1585 'International Tables Vol C Tables 4.2.6.8 and 6.1.1.4'
Pt Pt -1.7033 8.3905 'International Tables Vol C Tables 4.2.6.8 and 6.1.1.4'

loop_
_geom_angle_atom_site_label_1
_geom_angle_atom_site_label_2
_geom_angle_atom_site_label_3
_geom_angle_site_symmetry_3
_geom_angle
_geom_angle_publ_flag
N1 Pt1 N2 . 90.2(3) yes
N1 Pt1 O2 . 174.4(2) yes
N2 Pt1 O2 . 95.1(3) yes
N1 Pt1 O1 . 95.3(2) yes
N2 Pt1 O1 . 174.0(3) yes
O2 Pt1 O1 . 79.5(2) yes
N4 Pt2 O1 . 174.0(3) yes
N4 Pt2 N3 . 90.4(3) yes
O1 Pt2 N3 . 94.9(3) yes
N4 Pt2 O2 . 95.1(2) yes
O1 Pt2 O2 . 79.5(2) yes
N3 Pt2 O2 . 174.4(3) yes
Pt2 O1 Pt1 . 96.3(2) yes
Pt1 O2 Pt2 . 95.8(2) yes
N1 Pt1 Pt2 . 132.21(19) ?
N2 Pt1 Pt2 . 134.1(2) ?
O2 Pt1 Pt2 . 42.17(15) ?
O1 Pt1 Pt2 . 41.75(16) ?
N1 Pt1 Pt1 4 84.19(18) ?
N2 Pt1 Pt1 4 77.8(2) ?
O2 Pt1 Pt1 4 95.23(14) ?
O1 Pt1 Pt1 4 105.11(15) ?
Pt2 Pt1 Pt1 4 88.583(12) ?
N4 Pt2 Pt1 . 133.8(2) ?
O1 Pt2 Pt1 . 41.99(15) ?
N3 Pt2 Pt1 . 133.1(2) ?
O2 Pt2 Pt1 . 42.00(16) ?
O5 Cl1 O3 . 109.3(5) ?
O5 Cl1 O6 . 109.9(4) ?
O3 Cl1 O6 . 111.6(5) ?
O5 Cl1 O4 . 109.5(5) ?
O3 Cl1 O4 . 107.9(4) ?
O6 Cl1 O4 . 108.4(4) ?
O10 Cl2 O7 . 113.5(6) ?
O10 Cl2 O9 . 107.6(4) ?
O7 Cl2 O9 . 108.6(5) ?
O10 Cl2 O8 . 107.9(5) ?
O7 Cl2 O8 . 109.6(4) ?
O9 Cl2 O8 . 109.6(4) ?
Pt1 N1 H1A . 109.5 ?
Pt1 N1 H1B . 109.5 ?
H1A N1 H1B . 109.5 ?
Pt1 N1 H1C . 109.5 ?
H1A N1 H1C . 109.5 ?
H1B N1 H1C . 109.5 ?
Pt1 N2 H2A . 109.5 ?
Pt1 N2 H2B . 109.5 ?
H2A N2 H2B . 109.5 ?
Pt1 N2 H2C . 109.5 ?
H2A N2 H2C . 109.5 ?
H2B N2 H2C . 109.5 ?
Pt2 N3 H3A . 109.5 ?
Pt2 N3 H3B . 109.5 ?
H3A N3 H3B . 109.5 ?
Pt2 N3 H3C . 109.5 ?
H3A N3 H3C . 109.5 ?
H3B N3 H3C . 109.5 ?
Pt2 N4 H4A . 109.5 ?
Pt2 N4 H4B . 109.5 ?
H4A N4 H4B . 109.5 ?
Pt2 N4 H4C . 109.5 ?
H4A N4 H4C . 109.5 ?
H4B N4 H4C . 109.5 ?

loop_
_geom_bond_atom_site_label_1
_geom_bond_atom_site_label_2
_geom_bond_site_symmetry_2
_geom_bond_distance
_geom_bond_publ_flag
Pt1 N1 . 2.027(7) yes
Pt1 N2 . 2.029(6) yes
Pt1 O2 . 2.046(6) yes
Pt1 O1 . 2.047(5) yes
Pt2 N4 . 2.018(6) yes
Pt2 O1 . 2.038(6) yes
Pt2 N3 . 2.040(6) yes
Pt2 O2 . 2.053(5) yes
Pt1 Pt2 . 3.0421(4) yes
Pt1 Pt1 4 3.6968(6) yes
Cl1 O5 . 1.416(7) ?
Cl1 O3 . 1.435(7) ?
Cl1 O6 . 1.439(6) ?
Cl1 O4 . 1.466(7) ?
Cl2 O10 . 1.398(8) ?
Cl2 O7 . 1.409(7) ?
Cl2 O9 . 1.422(6) ?
Cl2 O8 . 1.431(6) ?
N1 H1A . 0.8900 ?
N1 H1B . 0.8900 ?
N1 H1C . 0.8900 ?
N2 H2A . 0.8900 ?
N2 H2B . 0.8900 ?
N2 H2C . 0.8900 ?
N3 H3A . 0.8900 ?
N3 H3B . 0.8900 ?
N3 H3C . 0.8900 ?
N4 H4A . 0.8900 ?
N4 H4B . 0.8900 ?
N4 H4C . 0.8900 ?

loop_
_geom_contact_atom_site_label_1
_geom_contact_atom_site_label_2
_geom_contact_distance
_geom_contact_publ_flag
O1 O4 2.814(9) yes
O2 O8 2.891(8) yes

loop_
_geom_hbond_atom_site_label_D
_geom_hbond_atom_site_label_H
_geom_hbond_atom_site_label_A
_geom_hbond_site_symmetry_A
_geom_hbond_distance_DH
_geom_hbond_distance_HA
_geom_hbond_distance_DA
_geom_hbond_angle_DHA
_geom_hbond_publ_flag
N1 H1A O2 4 0.89 2.10 2.947(8) 158 yes
N2 H2A O1 4 0.89 2.09 2.973(9) 171 yes
N2 H2B O5 4_455 0.89 2.24 3.127(11) 172 yes
N4 H4A O4 2_655 0.89 2.63 3.100(10) 114 ?
N4 H4A O6 2_655 0.89 2.32 3.178(9) 161 yes
N1 H1C O8 4_455 0.89 2.44 3.044(8) 125 yes
N4 H4B O9 . 0.89 2.10 2.990(9) 179 yes
N3 H3A O9 2_654 0.89 2.46 3.007(9) 120 yes
